data_1563704
loop_
_publ_author_name
'Hunger, Jens'
'Borna, Marija'
'Kniep, R\"udiger'

_publ_section_title
;
 Synthesis and crystal structure of the isotypic rare earth thioborates
 Ce[BS3], Pr[BS3], and Nd[BS3]
;
_journal_issue 3
_journal_name_full 'Journal of Solid State Chemistry'
_journal_page_first 702
_journal_page_last 706
_journal_paper_doi 10.1016/j.jssc.2010.01.002
_journal_volume 183
_journal_year 2010
_chemical_formula_moiety 'B Nd S3'
_chemical_formula_structural 'Nd (B S3)'
_chemical_formula_sum 'B Nd S3'
_chemical_formula_weight 251.23
_chemical_name_systematic 'Neodymium thioborate'
_space_group_IT_number 33
_space_group_name_Hall 'P 2c -2n'
_space_group_name_H-M_alt 'P n a 21'
_symmetry_cell_setting orthorhombic
_symmetry_space_group_name_Hall 'P 2c -2n'
_symmetry_space_group_name_H-M 'P n a 21'
_cell_angle_alpha 90.0
_cell_angle_beta 90.0
_cell_angle_gamma 90.0
_cell_formula_units_Z 4
_cell_length_a 7.486917(30)
_cell_length_b 6.005507(19)
_cell_length_c 8.858150(30)
_cell_measurement_temperature 298
_cell_volume 398.287(2)
_computing_structure_refinement GSAS
_computing_structure_solution FOX
_diffrn_ambient_temperature 298
_diffrn_measurement_device_type 'Huber G670 Guinier-Camera'
_diffrn_radiation_monochromator germanium
_diffrn_radiation_polarisn_ratio 0.545
_diffrn_radiation_probe x-ray
_diffrn_radiation_source 'fine-focus sealed tube'
_diffrn_radiation_type 'Cu Kalpha1'
_diffrn_radiation_wavelength 1.540562
_exptl_crystal_density_diffrn 4.190
_exptl_crystal_density_method 'not measured'
_exptl_crystal_F_000 452
_pd_calc_method 'Rietveld Refinement'
_pd_char_colour 'light green'
_pd_meas_2theta_range_inc 0.005
_pd_meas_2theta_range_max 100.5
_pd_meas_2theta_range_min 3.5
_pd_meas_number_of_points 19401
_pd_meas_scan_method disp
_pd_proc_2theta_range_inc 0.005
_pd_proc_2theta_range_max 100.5
_pd_proc_2theta_range_min 3.5
_pd_proc_ls_background_function
;   GSAS Background function number 1 with 30 terms.
 Shifted Chebyshev function of 1st kind
      1:    3165.87     2:   -829.545     3:    531.380     4:   -262.043    
      5:    34.3821     6:   -10.3205     7:   -38.6584     8:    21.9435    
      9:   -12.3274    10:  -0.191604    11:   -4.29993    12:    2.52995    
     13:   -8.69369    14:    8.37554    15:   -7.90733    16:   -1.84671    
     17:   0.875674    18:   -3.03271    19:    10.6525    20:   -11.5046    
     21:    7.42896    22:    2.52923    23:   -8.30869    24:    8.71332    
     25:   -5.30365    26:   -7.21205    27:    7.70089    28:   -4.26840    
     29:   -2.08965    30:   -5.65168    
;
_pd_proc_ls_peak_cutoff 0.00001
_pd_proc_ls_profile_function
;
 CW Profile function number 3 with  19 terms
 Pseudovoigt profile coefficients as parameterized in
 P. Thompson, D.E. Cox & J.B. Hastings (1987). J. Appl. Cryst.,20,79-83.
 Asymmetry correction of L.W. Finger, D.E. Cox & A. P. Jephcoat (1994).
 J. Appl. Cryst.,27,892-900.
 #1(GU)   =    8.557 #2(GV)   =   -8.991 #3(GW)   =    6.439
 #4(GP)   =    2.837 #5(LX)   =    2.142 #6(LY)   =    4.201
 #7(S/L)  =   0.0378 #8(H/L)  =   0.0378
 #9(trns) =     2.99 #10(shft)=  -1.5896
 #11(stec)=    22.35 #12(ptec)=    -0.82 #13(sfec)=     0.00
 #14(L11) =    0.227 #15(L22) =    0.041 #16(L33) =   -0.189
 #17(L12) =   -0.050 #18(L13) =   -0.104 #19(L23) =   -0.070
 Peak tails are ignored  where the intensity is below 0.0000 times the peak
   Aniso. broadening axis   0.0   0.0   1.0
;
_pd_proc_ls_prof_R_factor 0.0096
_pd_proc_ls_prof_wR_expected 0.0176
_pd_proc_ls_prof_wR_factor 0.0132
_pd_proc_number_of_points 19401
_pd_spec_mount_mode transmission
_pd_spec_shape flat_sheet
_refine_ls_goodness_of_fit_all 0.77
_refine_ls_matrix_type full
_refine_ls_number_constraints 2
_refine_ls_number_parameters 70
_refine_ls_number_restraints 4
_refine_ls_R_Fsqd_factor 0.05595
_refine_ls_shift/su_max 0.04
_refine_ls_shift/su_mean 0.00
_refine_ls_weighting_scheme calc
_reflns_d_resolution_high 1.003
_reflns_d_resolution_low 4.971
_reflns_limit_h_max 9
_reflns_limit_h_min 0
_reflns_limit_k_max 7
_reflns_limit_k_min 0
_reflns_limit_l_max 11
_reflns_limit_l_min 0
_reflns_number_total 222
_cod_data_source_file JSSC-2010-183-702.cif
_cod_data_source_block NdBS3
_cod_depositor_comments
;
The following automatic conversions were performed:

data item '_geom_angle_publ_flag' value 'N' was changed to 'n' in
accordance with the built-in table derived from the CIF Core
dictionary named 'cif_core.dic' version 2.4.5 last updated on
2014-11-21 (46 times).

data item '_geom_bond_publ_flag' value 'N' was changed to 'n' in
accordance with the built-in table derived from the CIF Core
dictionary named 'cif_core.dic' version 2.4.5 last updated on
2014-11-21 (26 times).

Automatic conversion script
Id: cif_fix_values 8369 2020-08-20 11:38:08Z andrius 
;
_cod_original_cell_volume 398.2870(24)
_cod_database_code 1563704

loop_
_symmetry_equiv_pos_site_id
_symmetry_equiv_pos_as_xyz
1 +x,+y,+z
2 -x+1/2,+y+1/2,+z+1/2
3 +x+1/2,-y+1/2,+z
4 -x,-y,+z+1/2

loop_
_atom_site_type_symbol
_atom_site_label
_atom_site_fract_x
_atom_site_fract_y
_atom_site_fract_z
_atom_site_occupancy
_atom_site_thermal_displace_type
_atom_site_U_iso_or_equiv
_atom_site_symmetry_multiplicity
Nd Nd1 0.88425(5) 0.56774(6) 0.7550(4) 1.0 Uiso 0.00694(8) 4
S S1 0.99474(19) 0.89657(30) 0.27049(21) 1.0 Uiso 0.00886(34) 4
S S2 0.17955(33) 0.6674(4) 0.55601(18) 1.0 Uiso 0.00886(34) 4
S S3 0.29434(30) 0.1329(4) 0.46569(17) 1.0 Uiso 0.00886(34) 4
B B1 0.3494(12) 0.3898(13) 0.91889(26) 1.0 Uiso 0.0133(7) 4

loop_
_atom_type_symbol
_atom_type_number_in_cell
_atom_type_scat_dispersion_real
_atom_type_scat_dispersion_imag
_atom_type_scat_Cromer_Mann_a1
_atom_type_scat_Cromer_Mann_a2
_atom_type_scat_Cromer_Mann_a3
_atom_type_scat_Cromer_Mann_a4
_atom_type_scat_Cromer_Mann_b1
_atom_type_scat_Cromer_Mann_b2
_atom_type_scat_Cromer_Mann_b3
_atom_type_scat_Cromer_Mann_b4
_atom_type_scat_Cromer_Mann_c
_atom_type_scat_source
Nd 4.0 0.000 0.000 22.6845 2.66248 19.6847 0.21063 12.7740 15.8850 2.85137 137.903 1.98486 International_Tables_Vol_C
S 12.0 0.000 0.000 6.90530 1.46790 5.20340 22.2151 1.43790 0.25360 1.58630 56.1720 0.86690 International_Tables_Vol_C
B 4.0 0.000 0.000 2.05450 23.2185 1.33260 1.02100 1.09790 60.3498 0.70680 0.14030 -0.1932 International_Tables_Vol_C

loop_
_geom_angle_atom_site_label_1
_geom_angle_atom_site_label_2
_geom_angle_atom_site_label_3
_geom_angle
_geom_angle_site_symmetry_1
_geom_angle_site_symmetry_2
_geom_angle_site_symmetry_3
_geom_angle_publ_flag
S1 Nd1 S1 87.967(30) 2_645 . 4_765 n
S1 Nd1 S2 144.75(16) 2_645 . 1_655 n
S1 Nd1 S2 73.17(7) 2_645 . 3_565 n
S1 Nd1 S2 69.89(8) 2_645 . 4_665 n
S1 Nd1 S3 138.75(15) 2_645 . 2_655 n
S1 Nd1 S3 71.45(8) 2_645 . 3_555 n
S1 Nd1 S3 75.53(7) 2_645 . 4_665 n
S1 Nd1 S2 89.37(7) 4_765 . 1_655 n
S1 Nd1 S2 137.00(14) 4_765 . 3_565 n
S1 Nd1 S2 64.43(8) 4_765 . 4_665 n
S1 Nd1 S3 81.41(8) 4_765 . 2_655 n
S1 Nd1 S3 73.70(8) 4_765 . 3_555 n
S1 Nd1 S3 134.21(15) 4_765 . 4_665 n
S2 Nd1 S2 85.29(11) 1_655 . 3_565 n
S2 Nd1 S2 138.39(7) 1_655 . 4_665 n
S2 Nd1 S3 75.22(5) 1_655 . 2_655 n
S2 Nd1 S3 74.08(11) 1_655 . 3_555 n
S2 Nd1 S3 127.84(6) 1_655 . 4_665 n
S2 Nd1 S2 136.04(6) 3_565 . 4_665 n
S2 Nd1 S3 137.10(7) 3_565 . 2_655 n
S2 Nd1 S3 63.79(10) 3_565 . 3_555 n
S2 Nd1 S3 78.66(5) 3_565 . 4_665 n
S2 Nd1 S3 69.56(10) 4_665 . 2_655 n
S2 Nd1 S3 122.76(6) 4_665 . 3_555 n
S2 Nd1 S3 69.80(10) 4_665 . 4_665 n
S3 Nd1 S3 140.28(7) 2_655 . 3_555 n
S3 Nd1 S3 83.79(10) 2_655 . 4_665 n
S3 Nd1 S3 135.45(6) 3_555 . 4_665 n
Nd1 S1 Nd1 127.67(6) 2_654 . 4_764 n
Nd1 S1 B1 131.69(25) 2_654 . 2_654 n
Nd1 S1 B1 78.94(27) 4_764 . 2_654 n
Nd1 S2 Nd1 98.69(13) 1_455 . 3_465 n
Nd1 S2 Nd1 108.48(8) 1_455 . 4_664 n
Nd1 S2 B1 117.91(28) 1_455 . 2_554 n
Nd1 S2 Nd1 152.80(12) 3_465 . 4_664 n
Nd1 S2 B1 93.89(24) 3_465 . 2_554 n
Nd1 S2 B1 74.80(19) 4_664 . 2_554 n
Nd1 S3 Nd1 107.53(8) 2_644 . 3_455 n
Nd1 S3 Nd1 92.80(12) 2_644 . 4_664 n
Nd1 S3 B1 102.60(22) 2_644 . 2_544 n
Nd1 S3 Nd1 157.63(13) 3_455 . 4_664 n
Nd1 S3 B1 90.30(16) 3_455 . 2_544 n
Nd1 S3 B1 94.35(21) 4_664 . 2_544 n
S1 B1 S2 126.6(5) 2_645 . 2_545 n
S1 B1 S3 122.2(4) 2_645 . 2_555 n
S2 B1 S3 111.00(30) 2_545 . 2_555 n

loop_
_geom_bond_atom_site_label_1
_geom_bond_atom_site_label_2
_geom_bond_distance
_geom_bond_site_symmetry_1
_geom_bond_site_symmetry_2
_geom_bond_publ_flag
Nd1 S1 3.0211(15) . 2_645 n
Nd1 S1 2.9351(18) . 4_765 n
Nd1 S1 3.3451(18) . 4_775 n
Nd1 S2 2.8901(34) . 1_655 n
Nd1 S2 2.8260(34) . 3_565 n
Nd1 S2 3.055(4) . 4_665 n
Nd1 S3 3.0703(33) . 2_655 n
Nd1 S3 2.911(4) . 3_555 n
Nd1 S3 2.9163(34) . 4_665 n
Nd1 B1 3.119(8) . 3_555 n
S1 Nd1 3.0211(15) . 2_654 n
S1 Nd1 2.9351(18) . 4_764 n
S1 Nd1 3.3451(18) . 4_774 n
S1 B1 1.758(6) . 2_654 n
S2 Nd1 2.8901(34) . 1_455 n
S2 Nd1 2.8260(34) . 3_465 n
S2 Nd1 3.055(4) . 4_664 n
S2 B1 1.818(6) . 2_554 n
S3 Nd1 3.0703(33) . 2_644 n
S3 Nd1 2.911(4) . 3_455 n
S3 Nd1 2.9163(34) . 4_664 n
S3 B1 1.861(8) . 2_544 n
B1 Nd1 3.119(8) . 3_455 n
B1 S1 1.758(6) . 2_645 n
B1 S2 1.818(6) . 2_545 n
B1 S3 1.861(8) . 2_555 n
